data_1506660
loop_
_publ_author_name
'Yu, Chan-Mo'
'Youn, Jinsuop'
'Lee, Min-Kyoung'

_publ_section_title
;
 Regulation of stereoselectivity using Lewis acid in the cyclization of
 allenic aldehydes catalyzed by palladium complex.
;
_journal_issue 17
_journal_name_full 'Organic letters'
_journal_page_first 3733
_journal_page_last 3736
_journal_paper_doi 10.1021/ol0513701
_journal_volume 7
_journal_year 2005
_chemical_formula_sum 'C22 H23 N O4 S'
_chemical_formula_weight 397.47
_chemical_name_systematic
; 
 ? 
;
_space_group_IT_number 2
_symmetry_cell_setting triclinic
_symmetry_space_group_name_Hall '-P 1'
_symmetry_space_group_name_H-M 'P -1'
_atom_sites_solution_hydrogens geom
_atom_sites_solution_primary direct
_atom_sites_solution_secondary difmap
_audit_creation_method SHELXL-97
_cell_angle_alpha 88.816(13)
_cell_angle_beta 83.451(18)
_cell_angle_gamma 89.42(3)
_cell_formula_units_Z 4
_cell_length_a 8.446(2)
_cell_length_b 12.812(3)
_cell_length_c 19.021(3)
_cell_measurement_reflns_used 26
_cell_measurement_temperature 293(2)
_cell_measurement_theta_max 12.50
_cell_measurement_theta_min 4.84
_cell_volume 2044.3(8)
_computing_cell_refinement 'Siemens XSCANS'
_computing_data_collection 'Siemens XSCANS'
_computing_data_reduction 'Siemens SHELXTL'
_computing_molecular_graphics 'Siemens SHELXTL'
_computing_publication_material 'Siemens SHELXTL'
_computing_structure_refinement 'Siemens SHELXTL'
_computing_structure_solution 'Siemens SHELXTL'
_diffrn_ambient_temperature 293(2)
_diffrn_measured_fraction_theta_full 0.969
_diffrn_measured_fraction_theta_max 0.969
_diffrn_measurement_device 'Siemens P4'
_diffrn_measurement_method '\w scans'
_diffrn_radiation_monochromator graphite
_diffrn_radiation_source 'sealed tube'
_diffrn_radiation_type MoK\a
_diffrn_radiation_wavelength 0.71073
_diffrn_reflns_av_R_equivalents 0.0247
_diffrn_reflns_av_sigmaI/netI 0.0599
_diffrn_reflns_limit_h_max 9
_diffrn_reflns_limit_h_min 0
_diffrn_reflns_limit_k_max 14
_diffrn_reflns_limit_k_min -14
_diffrn_reflns_limit_l_max 21
_diffrn_reflns_limit_l_min -21
_diffrn_reflns_number 6892
_diffrn_reflns_theta_full 24.00
_diffrn_reflns_theta_max 24.00
_diffrn_reflns_theta_min 1.90
_diffrn_standards_interval_count 97
_diffrn_standards_number 3
_exptl_absorpt_coefficient_mu 0.186
_exptl_absorpt_correction_T_max 0.8588
_exptl_absorpt_correction_T_min 0.5438
_exptl_absorpt_correction_type empirical
_exptl_crystal_colour 'colorless         '
_exptl_crystal_density_diffrn 1.291
_exptl_crystal_density_method 'not measured'
_exptl_crystal_description 'block             '
_exptl_crystal_F_000 840
_exptl_crystal_size_max 0.36
_exptl_crystal_size_mid 0.26
_exptl_crystal_size_min 0.20
_refine_diff_density_max 0.507
_refine_diff_density_min -0.249
_refine_diff_density_rms 0.052
_refine_ls_extinction_method none
_refine_ls_goodness_of_fit_ref 1.009
_refine_ls_hydrogen_treatment constr
_refine_ls_matrix_type full
_refine_ls_number_parameters 505
_refine_ls_number_reflns 6232
_refine_ls_number_restraints 0
_refine_ls_restrained_S_all 1.009
_refine_ls_R_factor_all 0.1163
_refine_ls_R_factor_gt 0.0679
_refine_ls_shift/su_max 0.002
_refine_ls_shift/su_mean 0.000
_refine_ls_structure_factor_coef Fsqd
_refine_ls_weighting_details 'calc w=1/[\s^2^(Fo^2^)+(0.1004P)^2^+0.9048P] where P=(Fo^2^+2Fc^2^)/3'
_refine_ls_weighting_scheme calc
_refine_ls_wR_factor_gt 0.1679
_refine_ls_wR_factor_ref 0.2014
_reflns_number_gt 3753
_reflns_number_total 6232
_reflns_threshold_expression >2sigma(I)
_cod_data_source_file ol0513701si20050713_125445.cif
_cod_data_source_block 2-190
_cod_depositor_comments
;
The following automatic conversions were performed:

'_symmetry_cell_setting' value 'Triclinic' changed to 'triclinic'
according to /home/saulius/struct/CIF-dictionaries/cif_core.dic
dictionary named 'cif_core.dic' version 2.4.1 from 2010-06-29.

Automatic conversion script
Id: cif_fix_values 1715 2011-07-08 13:25:40Z adriana 
;
_cod_original_cell_volume 2044.4(8)
_cod_original_sg_symbol_H-M 'P-1   '
_cod_database_code 1506660

loop_
_symmetry_equiv_pos_as_xyz
'x, y, z'
'-x, -y, -z'

loop_
_atom_site_label
_atom_site_type_symbol
_atom_site_fract_x
_atom_site_fract_y
_atom_site_fract_z
_atom_site_U_iso_or_equiv
_atom_site_adp_type
_atom_site_occupancy
_atom_site_symmetry_multiplicity
_atom_site_calc_flag
_atom_site_refinement_flags
S1 S 0.43034(16) 1.41838(10) 0.35943(6) 0.0710(4) Uani 1 1 d .
S2 S 0.14989(15) 0.92260(9) 0.36390(6) 0.0679(4) Uani 1 1 d .
O1 O 0.5237(5) 1.8071(3) 0.0954(2) 0.0986(12) Uani 1 1 d .
O2 O 0.5440(4) 1.7382(2) 0.20288(18) 0.0729(9) Uani 1 1 d .
O3 O 0.5351(4) 1.4317(3) 0.41252(18) 0.0964(12) Uani 1 1 d .
O4 O 0.3938(4) 1.3158(2) 0.33755(18) 0.0879(11) Uani 1 1 d .
O5 O 0.1742(5) 1.3149(3) 0.1026(2) 0.0953(12) Uani 1 1 d .
O6 O 0.1015(4) 1.2444(2) 0.20996(18) 0.0702(9) Uani 1 1 d .
O7 O 0.2025(4) 0.8213(2) 0.34096(17) 0.0834(10) Uani 1 1 d .
O8 O 0.0181(4) 0.9343(3) 0.41791(16) 0.0906(11) Uani 1 1 d .
N1 N 0.5127(4) 1.4802(3) 0.28855(18) 0.0609(9) Uani 1 1 d .
N2 N 0.0997(4) 0.9851(2) 0.29406(16) 0.0557(9) Uani 1 1 d .
C1 C 0.5648(5) 1.5906(3) 0.2963(2) 0.0650(12) Uani 1 1 d .
H1A H 0.5240 1.6186 0.3419 0.078 Uiso 1 1 calc R
H1B H 0.6799 1.5970 0.2893 0.078 Uiso 1 1 calc R
C2 C 0.4876(5) 1.6410(3) 0.2369(2) 0.0600(11) Uani 1 1 d .
H2 H 0.3726 1.6467 0.2509 0.072 Uiso 1 1 calc R
C3 C 0.5115(6) 1.7321(4) 0.1337(3) 0.0729(14) Uani 1 1 d .
C4 C 0.4659(6) 1.6228(4) 0.1193(2) 0.0658(12) Uani 1 1 d .
C5 C 0.3915(7) 1.5979(5) 0.0653(3) 0.0972(18) Uani 1 1 d .
H5A H 0.3609 1.5292 0.0600 0.117 Uiso 1 1 calc R
H5B H 0.3693 1.6489 0.0322 0.117 Uiso 1 1 calc R
C6 C 0.5178(5) 1.5613(3) 0.1798(2) 0.0569(11) Uani 1 1 d .
H6 H 0.6334 1.5513 0.1705 0.068 Uiso 1 1 calc R
C7 C 0.4496(5) 1.4630(3) 0.2180(2) 0.0569(11) Uani 1 1 d .
H7 H 0.3329 1.4670 0.2240 0.068 Uiso 1 1 calc R
C8 C 0.5039(5) 1.3602(3) 0.1844(2) 0.0632(11) Uani 1 1 d .
H8A H 0.4859 1.3638 0.1349 0.076 Uiso 1 1 calc R
H8B H 0.4368 1.3052 0.2068 0.076 Uiso 1 1 calc R
C9 C 0.6782(5) 1.3287(3) 0.1884(3) 0.0713(13) Uani 1 1 d .
H9A H 0.7479 1.3807 0.1638 0.086 Uiso 1 1 calc R
H9B H 0.6994 1.3251 0.2374 0.086 Uiso 1 1 calc R
C10 C 0.7109(5) 1.2239(3) 0.1549(3) 0.0590(11) Uani 1 1 d .
C11 C 0.7843(6) 1.2139(4) 0.0870(3) 0.0731(13) Uani 1 1 d .
H11 H 0.8225 1.2731 0.0617 0.088 Uiso 1 1 calc R
C12 C 0.8022(7) 1.1173(4) 0.0555(3) 0.0853(15) Uani 1 1 d .
H12 H 0.8525 1.1123 0.0096 0.102 Uiso 1 1 calc R
C13 C 0.7463(7) 1.0292(4) 0.0917(3) 0.0807(15) Uani 1 1 d .
H13 H 0.7553 0.9645 0.0703 0.097 Uiso 1 1 calc R
C14 C 0.6762(6) 1.0382(4) 0.1608(3) 0.0761(14) Uani 1 1 d .
H14 H 0.6405 0.9788 0.1865 0.091 Uiso 1 1 calc R
C15 C 0.6591(5) 1.1337(3) 0.1917(3) 0.0664(12) Uani 1 1 d .
H15 H 0.6119 1.1382 0.2381 0.080 Uiso 1 1 calc R
C16 C 0.2504(5) 1.4838(3) 0.3867(2) 0.0592(11) Uani 1 1 d .
C17 C 0.1103(6) 1.4561(3) 0.3592(2) 0.0647(12) Uani 1 1 d .
H17 H 0.1105 1.4006 0.3284 0.078 Uiso 1 1 calc R
C18 C -0.0268(6) 1.5113(4) 0.3778(2) 0.0722(13) Uani 1 1 d .
H18 H -0.1196 1.4921 0.3595 0.087 Uiso 1 1 calc R
C19 C -0.0319(6) 1.5950(4) 0.4230(2) 0.0655(12) Uani 1 1 d .
C20 C 0.1058(6) 1.6200(4) 0.4502(3) 0.0721(13) Uani 1 1 d .
H20 H 0.1049 1.6760 0.4806 0.087 Uiso 1 1 calc R
C21 C 0.2461(6) 1.5649(4) 0.4340(2) 0.0711(13) Uani 1 1 d .
H21 H 0.3368 1.5821 0.4545 0.085 Uiso 1 1 calc R
C22 C -0.1803(7) 1.6586(4) 0.4411(3) 0.0922(16) Uani 1 1 d .
H22A H -0.2653 1.6306 0.4180 0.138 Uiso 1 1 calc R
H22B H -0.1615 1.7296 0.4256 0.138 Uiso 1 1 calc R
H22C H -0.2092 1.6562 0.4914 0.138 Uiso 1 1 calc R
C23 C 0.0398(5) 1.0957(3) 0.3025(2) 0.0644(12) Uani 1 1 d .
H23A H -0.0723 1.1020 0.2962 0.077 Uiso 1 1 calc R
H23B H 0.0577 1.1235 0.3480 0.077 Uiso 1 1 calc R
C24 C 0.1442(5) 1.1467(3) 0.2427(2) 0.0564(10) Uani 1 1 d .
H24 H 0.2521 1.1525 0.2563 0.068 Uiso 1 1 calc R
C25 C 0.1692(6) 1.2388(3) 0.1400(3) 0.0674(13) Uani 1 1 d .
C26 C 0.2268(5) 1.1298(3) 0.1251(2) 0.0569(11) Uani 1 1 d .
C27 C 0.3313(6) 1.1067(4) 0.0711(2) 0.0769(14) Uani 1 1 d .
H27A H 0.3689 1.0386 0.0656 0.092 Uiso 1 1 calc R
H27B H 0.3677 1.1585 0.0385 0.092 Uiso 1 1 calc R
C28 C 0.1461(5) 1.0677(3) 0.1852(2) 0.0499(10) Uani 1 1 d .
H28 H 0.0355 1.0582 0.1758 0.060 Uiso 1 1 calc R
C29 C 0.1963(5) 0.9693(3) 0.2226(2) 0.0519(10) Uani 1 1 d .
H29 H 0.3101 0.9729 0.2279 0.062 Uiso 1 1 calc R
C30 C 0.1620(5) 0.8664(3) 0.1890(2) 0.0541(10) Uani 1 1 d .
H30A H 0.2199 0.8114 0.2111 0.065 Uiso 1 1 calc R
H30B H 0.2038 0.8701 0.1393 0.065 Uiso 1 1 calc R
C31 C -0.0126(5) 0.8357(3) 0.1942(3) 0.0699(13) Uani 1 1 d .
H31A H -0.0574 0.8334 0.2435 0.084 Uiso 1 1 calc R
H31B H -0.0714 0.8876 0.1696 0.084 Uiso 1 1 calc R
C32 C -0.0291(5) 0.7311(3) 0.1622(2) 0.0557(10) Uani 1 1 d .
C33 C -0.0749(5) 0.7211(4) 0.0950(2) 0.0667(12) Uani 1 1 d .
H33 H -0.1009 0.7805 0.0697 0.080 Uiso 1 1 calc R
C34 C -0.0823(6) 0.6240(4) 0.0652(3) 0.0746(13) Uani 1 1 d .
H34 H -0.1137 0.6186 0.0201 0.089 Uiso 1 1 calc R
C35 C -0.0440(6) 0.5367(4) 0.1013(3) 0.0711(13) Uani 1 1 d .
H35 H -0.0462 0.4716 0.0807 0.085 Uiso 1 1 calc R
C36 C -0.0017(6) 0.5454(3) 0.1688(3) 0.0704(13) Uani 1 1 d .
H36 H 0.0229 0.4858 0.1942 0.084 Uiso 1 1 calc R
C37 C 0.0044(5) 0.6413(3) 0.1987(2) 0.0619(11) Uani 1 1 d .
H37 H 0.0317 0.6458 0.2445 0.074 Uiso 1 1 calc R
C38 C 0.3135(5) 0.9883(3) 0.3904(2) 0.0574(11) Uani 1 1 d .
C39 C 0.2897(6) 1.0681(4) 0.4387(2) 0.0660(12) Uani 1 1 d .
H39 H 0.1878 1.0840 0.4599 0.079 Uiso 1 1 calc R
C40 C 0.4209(6) 1.1240(3) 0.4551(2) 0.0660(12) Uani 1 1 d .
H40 H 0.4048 1.1785 0.4868 0.079 Uiso 1 1 calc R
C41 C 0.5732(6) 1.1009(3) 0.4259(2) 0.0608(11) Uani 1 1 d .
C42 C 0.5938(6) 1.0186(4) 0.3804(2) 0.0662(12) Uani 1 1 d .
H42 H 0.6964 1.0000 0.3615 0.079 Uiso 1 1 calc R
C43 C 0.4674(6) 0.9635(4) 0.3622(2) 0.0643(12) Uani 1 1 d .
H43 H 0.4849 0.9090 0.3307 0.077 Uiso 1 1 calc R
C44 C 0.7104(6) 1.1652(4) 0.4447(3) 0.0859(15) Uani 1 1 d .
H44A H 0.8081 1.1395 0.4202 0.129 Uiso 1 1 calc R
H44B H 0.7156 1.1601 0.4949 0.129 Uiso 1 1 calc R
H44C H 0.6947 1.2368 0.4312 0.129 Uiso 1 1 calc R

loop_
_atom_site_aniso_label
_atom_site_aniso_U_11
_atom_site_aniso_U_22
_atom_site_aniso_U_33
_atom_site_aniso_U_23
_atom_site_aniso_U_13
_atom_site_aniso_U_12
S1 0.0776(9) 0.0701(8) 0.0645(8) 0.0233(6) -0.0102(6) 0.0084(6)
S2 0.0760(8) 0.0724(8) 0.0541(7) 0.0193(6) -0.0054(6) -0.0151(6)
O1 0.105(3) 0.067(2) 0.114(3) 0.043(2) 0.021(2) 0.0118(19)
O2 0.074(2) 0.0494(17) 0.090(2) 0.0115(16) 0.0101(18) -0.0001(14)
O3 0.089(3) 0.130(3) 0.073(2) 0.026(2) -0.028(2) 0.014(2)
O4 0.113(3) 0.0503(19) 0.096(2) 0.0255(17) 0.001(2) 0.0067(17)
O5 0.119(3) 0.065(2) 0.109(3) 0.037(2) -0.048(2) -0.0102(19)
O6 0.080(2) 0.0461(17) 0.088(2) 0.0017(15) -0.0272(19) 0.0047(14)
O7 0.117(3) 0.0536(19) 0.081(2) 0.0236(16) -0.022(2) -0.0101(18)
O8 0.078(2) 0.132(3) 0.0578(19) 0.0197(19) 0.0095(18) -0.030(2)
N1 0.067(2) 0.059(2) 0.057(2) 0.0091(17) -0.0070(18) -0.0039(17)
N2 0.061(2) 0.057(2) 0.0476(19) 0.0073(16) -0.0020(16) -0.0022(16)
C1 0.064(3) 0.062(3) 0.069(3) 0.001(2) -0.005(2) -0.009(2)
C2 0.053(3) 0.051(2) 0.073(3) 0.010(2) 0.001(2) -0.0008(19)
C3 0.064(3) 0.061(3) 0.088(4) 0.020(3) 0.014(3) 0.017(2)
C4 0.064(3) 0.066(3) 0.064(3) 0.017(2) 0.002(2) 0.011(2)
C5 0.108(5) 0.102(4) 0.082(4) 0.025(3) -0.014(4) 0.004(3)
C6 0.052(2) 0.053(2) 0.063(3) 0.012(2) 0.002(2) 0.0094(19)
C7 0.054(3) 0.050(2) 0.066(3) 0.007(2) -0.006(2) 0.0022(19)
C8 0.061(3) 0.056(3) 0.075(3) 0.008(2) -0.013(2) -0.003(2)
C9 0.059(3) 0.056(3) 0.102(4) -0.005(2) -0.017(3) -0.003(2)
C10 0.051(2) 0.050(2) 0.078(3) 0.001(2) -0.015(2) -0.0002(19)
C11 0.076(3) 0.063(3) 0.081(3) 0.017(3) -0.015(3) -0.003(2)
C12 0.102(4) 0.087(4) 0.069(3) -0.011(3) -0.014(3) 0.011(3)
C13 0.090(4) 0.058(3) 0.099(4) -0.011(3) -0.029(3) 0.012(3)
C14 0.072(3) 0.054(3) 0.104(4) 0.020(3) -0.022(3) -0.002(2)
C15 0.064(3) 0.055(3) 0.080(3) 0.008(2) -0.011(2) 0.004(2)
C16 0.069(3) 0.057(3) 0.051(2) 0.016(2) -0.008(2) -0.007(2)
C17 0.083(3) 0.057(3) 0.055(3) 0.007(2) -0.012(2) -0.006(2)
C18 0.069(3) 0.086(3) 0.063(3) 0.007(3) -0.010(3) -0.008(3)
C19 0.071(3) 0.070(3) 0.052(3) 0.017(2) 0.002(2) -0.001(2)
C20 0.086(4) 0.060(3) 0.068(3) 0.001(2) 0.002(3) -0.006(3)
C21 0.075(3) 0.076(3) 0.064(3) 0.008(3) -0.017(3) -0.015(3)
C22 0.091(4) 0.091(4) 0.092(4) 0.005(3) 0.000(3) 0.017(3)
C23 0.066(3) 0.066(3) 0.061(3) -0.004(2) -0.005(2) 0.008(2)
C24 0.055(3) 0.047(2) 0.068(3) 0.000(2) -0.011(2) 0.0020(19)
C25 0.077(3) 0.053(3) 0.077(3) 0.015(2) -0.031(3) -0.012(2)
C26 0.065(3) 0.055(3) 0.052(2) 0.013(2) -0.013(2) -0.008(2)
C27 0.086(4) 0.087(3) 0.057(3) 0.017(3) -0.012(3) -0.014(3)
C28 0.049(2) 0.048(2) 0.054(2) 0.0036(19) -0.0116(19) -0.0073(18)
C29 0.050(2) 0.056(2) 0.049(2) 0.0064(19) -0.0054(19) -0.0027(18)
C30 0.056(3) 0.047(2) 0.058(2) 0.0022(19) -0.002(2) 0.0045(18)
C31 0.059(3) 0.057(3) 0.094(3) -0.010(2) -0.009(3) 0.004(2)
C32 0.053(2) 0.043(2) 0.070(3) -0.005(2) -0.002(2) 0.0081(18)
C33 0.070(3) 0.061(3) 0.069(3) 0.010(2) -0.006(2) 0.001(2)
C34 0.076(3) 0.085(4) 0.061(3) -0.009(3) 0.002(3) -0.005(3)
C35 0.075(3) 0.054(3) 0.081(3) -0.014(3) 0.006(3) -0.009(2)
C36 0.074(3) 0.047(3) 0.087(4) 0.015(2) 0.000(3) 0.004(2)
C37 0.060(3) 0.057(3) 0.069(3) 0.004(2) -0.006(2) -0.006(2)
C38 0.066(3) 0.061(3) 0.044(2) 0.014(2) -0.002(2) -0.002(2)
C39 0.061(3) 0.082(3) 0.053(3) 0.010(2) -0.001(2) 0.006(2)
C40 0.081(4) 0.059(3) 0.059(3) 0.001(2) -0.013(3) 0.002(2)
C41 0.065(3) 0.063(3) 0.054(3) 0.017(2) -0.010(2) -0.003(2)
C42 0.062(3) 0.069(3) 0.066(3) 0.006(2) -0.001(2) 0.008(2)
C43 0.073(3) 0.067(3) 0.052(3) 0.008(2) -0.003(2) 0.002(2)
C44 0.081(4) 0.087(4) 0.090(4) 0.004(3) -0.012(3) -0.013(3)

loop_
_atom_type_symbol
_atom_type_description
_atom_type_scat_dispersion_real
_atom_type_scat_dispersion_imag
_atom_type_scat_source
C C 0.0033 0.0016 'International Tables Vol C Tables 4.2.6.8 and 6.1.1.4'
H H 0.0000 0.0000 'International Tables Vol C Tables 4.2.6.8 and 6.1.1.4'
N N 0.0061 0.0033 'International Tables Vol C Tables 4.2.6.8 and 6.1.1.4'
O O 0.0106 0.0060 'International Tables Vol C Tables 4.2.6.8 and 6.1.1.4'
S S 0.1246 0.1234 'International Tables Vol C Tables 4.2.6.8 and 6.1.1.4'

loop_
_geom_angle_atom_site_label_1
_geom_angle_atom_site_label_2
_geom_angle_atom_site_label_3
_geom_angle
O3 S1 O4 120.4(2)
O3 S1 N1 106.0(2)
O4 S1 N1 106.39(19)
O3 S1 C16 108.0(2)
O4 S1 C16 108.4(2)
N1 S1 C16 106.94(19)
O7 S2 O8 120.6(2)
O7 S2 N2 106.37(18)
O8 S2 N2 106.1(2)
O7 S2 C38 108.1(2)
O8 S2 C38 108.2(2)
N2 S2 C38 106.69(18)
C3 O2 C2 105.5(3)
C25 O6 C24 105.0(3)
C1 N1 C7 112.4(3)
C1 N1 S1 117.9(3)
C7 N1 S1 119.3(3)
C23 N2 C29 111.9(3)
C23 N2 S2 118.1(3)
C29 N2 S2 119.7(3)
C2 C1 N1 99.1(3)
O2 C2 C1 122.5(4)
O2 C2 C6 104.4(3)
C1 C2 C6 101.9(3)
O1 C3 O2 120.5(5)
O1 C3 C4 130.0(5)
O2 C3 C4 109.4(4)
C5 C4 C6 133.0(5)
C5 C4 C3 123.3(5)
C6 C4 C3 103.6(4)
C4 C6 C2 99.4(3)
C4 C6 C7 131.2(4)
C2 C6 C7 101.5(3)
C8 C7 N1 113.5(3)
C8 C7 C6 115.8(4)
N1 C7 C6 97.6(3)
C7 C8 C9 116.4(4)
C10 C9 C8 109.6(3)
C11 C10 C15 117.8(4)
C11 C10 C9 122.3(4)
C15 C10 C9 119.8(4)
C10 C11 C12 121.2(5)
C13 C12 C11 120.3(5)
C12 C13 C14 118.8(5)
C15 C14 C13 120.6(5)
C14 C15 C10 121.2(5)
C21 C16 C17 119.2(4)
C21 C16 S1 120.8(4)
C17 C16 S1 120.0(4)
C18 C17 C16 119.5(4)
C17 C18 C19 122.0(5)
C20 C19 C18 117.6(5)
C20 C19 C22 120.1(5)
C18 C19 C22 122.2(5)
C19 C20 C21 122.2(5)
C20 C21 C16 119.4(5)
C24 C23 N2 99.1(3)
O6 C24 C23 122.4(3)
O6 C24 C28 104.9(3)
C23 C24 C28 102.4(3)
O5 C25 O6 119.9(5)
O5 C25 C26 130.6(5)
O6 C25 C26 109.5(4)
C27 C26 C28 133.6(4)
C27 C26 C25 122.9(4)
C28 C26 C25 103.4(4)
C26 C28 C24 99.5(3)
C26 C28 C29 131.5(4)
C24 C28 C29 101.7(3)
C28 C29 N2 98.6(3)
C28 C29 C30 116.5(3)
N2 C29 C30 113.3(3)
C29 C30 C31 115.8(3)
C32 C31 C30 110.4(3)
C37 C32 C33 117.8(4)
C37 C32 C31 120.5(4)
C33 C32 C31 121.7(4)
C34 C33 C32 120.8(4)
C35 C34 C33 120.4(5)
C34 C35 C36 119.3(4)
C37 C36 C35 120.4(4)
C36 C37 C32 121.3(4)
C43 C38 C39 119.1(4)
C43 C38 S2 120.8(4)
C39 C38 S2 120.1(4)
C38 C39 C40 119.0(4)
C41 C40 C39 121.9(4)
C40 C41 C42 117.8(4)
C40 C41 C44 119.6(4)
C42 C41 C44 122.6(5)
C43 C42 C41 121.7(4)
C42 C43 C38 120.5(4)

loop_
_geom_bond_atom_site_label_1
_geom_bond_atom_site_label_2
_geom_bond_distance
S1 O3 1.430(4)
S1 O4 1.434(3)
S1 N1 1.638(3)
S1 C16 1.759(5)
S2 O7 1.428(3)
S2 O8 1.435(3)
S2 N2 1.632(3)
S2 C38 1.753(5)
O1 C3 1.192(5)
O2 C3 1.379(6)
O2 C2 1.451(5)
O5 C25 1.193(5)
O6 C25 1.390(6)
O6 C24 1.447(5)
N1 C1 1.501(5)
N1 C7 1.520(5)
N2 C23 1.506(5)
N2 C29 1.521(5)
C1 C2 1.499(6)
C2 C6 1.505(6)
C3 C4 1.495(7)
C4 C5 1.311(7)
C4 C6 1.486(6)
C6 C7 1.526(5)
C7 C8 1.520(5)
C8 C9 1.532(6)
C9 C10 1.508(6)
C10 C11 1.376(6)
C10 C15 1.387(6)
C11 C12 1.384(6)
C12 C13 1.370(7)
C13 C14 1.385(7)
C14 C15 1.366(6)
C16 C21 1.385(6)
C16 C17 1.400(6)
C17 C18 1.366(6)
C18 C19 1.386(6)
C19 C20 1.369(7)
C19 C22 1.499(7)
C20 C21 1.380(7)
C23 C24 1.500(6)
C24 C28 1.504(5)
C25 C26 1.497(6)
C26 C27 1.311(6)
C26 C28 1.484(5)
C28 C29 1.515(5)
C29 C30 1.522(5)
C30 C31 1.522(6)
C31 C32 1.498(5)
C32 C37 1.374(6)
C32 C33 1.386(6)
C33 C34 1.383(6)
C34 C35 1.356(6)
C35 C36 1.379(6)
C36 C37 1.368(6)
C38 C43 1.385(6)
C38 C39 1.386(6)
C39 C40 1.394(6)
C40 C41 1.374(6)
C41 C42 1.375(6)
C41 C44 1.508(6)
C42 C43 1.367(6)

loop_
_geom_torsion_atom_site_label_1
_geom_torsion_atom_site_label_2
_geom_torsion_atom_site_label_3
_geom_torsion_atom_site_label_4
_geom_torsion
O3 S1 N1 C1 -50.3(4)
O4 S1 N1 C1 -179.5(3)
C16 S1 N1 C1 64.7(4)
O3 S1 N1 C7 167.5(3)
O4 S1 N1 C7 38.2(3)
C16 S1 N1 C7 -77.5(3)
O7 S2 N2 C23 -179.6(3)
O8 S2 N2 C23 50.8(4)
C38 S2 N2 C23 -64.4(4)
O7 S2 N2 C29 -37.3(3)
O8 S2 N2 C29 -166.9(3)
C38 S2 N2 C29 77.9(3)
C7 N1 C1 C2 14.8(4)
S1 N1 C1 C2 -129.9(3)
C3 O2 C2 C1 148.6(4)
C3 O2 C2 C6 34.1(4)
N1 C1 C2 O2 -156.6(4)
N1 C1 C2 C6 -40.8(4)
C2 O2 C3 O1 169.1(4)
C2 O2 C3 C4 -11.8(5)
O1 C3 C4 C5 -18.5(8)
O2 C3 C4 C5 162.6(5)
O1 C3 C4 C6 164.0(5)
O2 C3 C4 C6 -15.0(5)
C5 C4 C6 C2 -143.4(6)
C3 C4 C6 C2 33.7(4)
C5 C4 C6 C7 -28.9(8)
C3 C4 C6 C7 148.3(4)
O2 C2 C6 C4 -41.9(4)
C1 C2 C6 C4 -170.3(3)
O2 C2 C6 C7 -177.6(3)
C1 C2 C6 C7 54.0(4)
C1 N1 C7 C8 138.8(4)
S1 N1 C7 C8 -77.1(4)
C1 N1 C7 C6 16.4(4)
S1 N1 C7 C6 160.5(3)
C4 C6 C7 C8 84.4(6)
C2 C6 C7 C8 -161.9(3)
C4 C6 C7 N1 -154.9(4)
C2 C6 C7 N1 -41.2(4)
N1 C7 C8 C9 -41.6(5)
C6 C7 C8 C9 70.0(5)
C7 C8 C9 C10 178.1(4)
C8 C9 C10 C11 99.7(5)
C8 C9 C10 C15 -77.0(5)
C15 C10 C11 C12 1.7(7)
C9 C10 C11 C12 -175.1(4)
C10 C11 C12 C13 0.2(8)
C11 C12 C13 C14 -1.9(8)
C12 C13 C14 C15 1.8(8)
C13 C14 C15 C10 0.1(7)
C11 C10 C15 C14 -1.8(7)
C9 C10 C15 C14 175.0(4)
O3 S1 C16 C21 23.5(4)
O4 S1 C16 C21 155.5(3)
N1 S1 C16 C21 -90.2(4)
O3 S1 C16 C17 -158.3(3)
O4 S1 C16 C17 -26.4(4)
N1 S1 C16 C17 88.0(4)
C21 C16 C17 C18 1.8(6)
S1 C16 C17 C18 -176.4(3)
C16 C17 C18 C19 0.5(7)
C17 C18 C19 C20 -1.4(7)
C17 C18 C19 C22 177.4(4)
C18 C19 C20 C21 0.0(7)
C22 C19 C20 C21 -178.8(4)
C19 C20 C21 C16 2.3(7)
C17 C16 C21 C20 -3.1(6)
S1 C16 C21 C20 175.0(3)
C29 N2 C23 C24 -15.2(4)
S2 N2 C23 C24 129.9(3)
C25 O6 C24 C23 -149.2(4)
C25 O6 C24 C28 -33.6(4)
N2 C23 C24 O6 157.3(3)
N2 C23 C24 C28 40.4(4)
C24 O6 C25 O5 -168.7(4)
C24 O6 C25 C26 11.1(4)
O5 C25 C26 C27 18.5(8)
O6 C25 C26 C27 -161.3(4)
O5 C25 C26 C28 -164.6(5)
O6 C25 C26 C28 15.5(4)
C27 C26 C28 C24 142.4(5)
C25 C26 C28 C24 -34.0(4)
C27 C26 C28 C29 27.3(8)
C25 C26 C28 C29 -149.0(4)
O6 C24 C28 C26 42.1(4)
C23 C24 C28 C26 170.9(3)
O6 C24 C28 C29 178.3(3)
C23 C24 C28 C29 -52.9(4)
C26 C28 C29 N2 154.2(4)
C24 C28 C29 N2 40.0(4)
C26 C28 C29 C30 -84.4(5)
C24 C28 C29 C30 161.5(3)
C23 N2 C29 C28 -15.4(4)
S2 N2 C29 C28 -159.9(3)
C23 N2 C29 C30 -139.1(4)
S2 N2 C29 C30 76.3(4)
C28 C29 C30 C31 -70.7(5)
N2 C29 C30 C31 42.6(5)
C29 C30 C31 C32 -177.4(3)
C30 C31 C32 C37 77.3(5)
C30 C31 C32 C33 -101.4(5)
C37 C32 C33 C34 -1.7(6)
C31 C32 C33 C34 177.0(4)
C32 C33 C34 C35 -0.3(7)
C33 C34 C35 C36 1.7(7)
C34 C35 C36 C37 -1.2(7)
C35 C36 C37 C32 -0.9(7)
C33 C32 C37 C36 2.3(6)
C31 C32 C37 C36 -176.4(4)
O7 S2 C38 C43 26.5(4)
O8 S2 C38 C43 158.6(3)
N2 S2 C38 C43 -87.6(4)
O7 S2 C38 C39 -155.2(3)
O8 S2 C38 C39 -23.0(4)
N2 S2 C38 C39 90.8(3)
C43 C38 C39 C40 2.9(6)
S2 C38 C39 C40 -175.5(3)
C38 C39 C40 C41 -1.4(6)
C39 C40 C41 C42 -1.3(6)
C39 C40 C41 C44 179.1(4)
C40 C41 C42 C43 2.5(6)
C44 C41 C42 C43 -177.9(4)
C41 C42 C43 C38 -1.1(6)
C39 C38 C43 C42 -1.7(6)
S2 C38 C43 C42 176.7(3)
